data_2014946
loop_
_publ_author_name
'Guo-Hua Han'
'Bi-Zhou Lin'
'Zhen Li'

_publ_section_title
;
 Tris(ethylenediamine)zinc(II) molybdate(VI), [Zn(en)~3~][MoO~4~]
;
_journal_issue 6
_journal_name_full 'Acta Crystallographica Section C'
_journal_page_first m313
_journal_page_last m314
_journal_paper_doi 10.1107/S010827010501317X
_journal_volume 61
_journal_year 2005
_chemical_formula_iupac '[Zn (C2 H8 N2)3] [Mo O4]'
_chemical_formula_moiety 'C6 H24 N6 Zn 2+ , Mo O4 2-'
_chemical_formula_sum 'C6 H24 Mo N6 O4 Zn'
_chemical_formula_weight 405.62
_chemical_name_systematic
;
Tris(ethylenediamine)zinc(II) molybdate(VI)
;
_space_group_IT_number 165
_symmetry_cell_setting trigonal
_symmetry_space_group_name_Hall '-P 3 2"c'
_symmetry_space_group_name_H-M 'P -3 c 1'
_atom_sites_solution_hydrogens geom
_atom_sites_solution_primary direct
_atom_sites_solution_secondary difmap
_audit_creation_method SHELXL97
_cell_angle_alpha 90.00
_cell_angle_beta 90.00
_cell_angle_gamma 120.00
_cell_formula_units_Z 6
_cell_length_a 15.8791(19)
_cell_length_b 15.8791(19)
_cell_length_c 9.905(2)
_cell_measurement_reflns_used 100
_cell_measurement_temperature 293(2)
_cell_measurement_theta_max 15
_cell_measurement_theta_min 10
_cell_volume 2162.9(6)
_computing_cell_refinement 'TEXSAN (Molecular Structure Corporation, 1987)'
_computing_data_collection
;
MSC/AFC Diffractometer Control Software (Molecular Structure Corporation,
1987)
;
_computing_data_reduction TEXSAN
_computing_molecular_graphics 'SHELXTL/PC (Sheldrick, 1990)'
_computing_publication_material SHELXL97
_computing_structure_refinement 'SHELXL97 (Sheldrick, 1997)'
_computing_structure_solution 'SHELXS97 (Sheldrick, 1997)'
_diffrn_ambient_temperature 293(2)
_diffrn_measured_fraction_theta_full 0.996
_diffrn_measured_fraction_theta_max 0.996
_diffrn_measurement_device 'Rigaku AFC-5R'
_diffrn_measurement_method \w/2\q
_diffrn_radiation_monochromator graphite
_diffrn_radiation_source 'fine-focus sealed tube'
_diffrn_radiation_type MoK\a
_diffrn_radiation_wavelength 0.71069
_diffrn_reflns_av_R_equivalents 0.0520
_diffrn_reflns_av_sigmaI/netI 0.0376
_diffrn_reflns_limit_h_max 17
_diffrn_reflns_limit_h_min -20
_diffrn_reflns_limit_k_max 20
_diffrn_reflns_limit_k_min -14
_diffrn_reflns_limit_l_max 12
_diffrn_reflns_limit_l_min -12
_diffrn_reflns_number 11127
_diffrn_reflns_theta_full 27.49
_diffrn_reflns_theta_max 27.49
_diffrn_reflns_theta_min 1.48
_diffrn_standards_decay_% 0.2
_diffrn_standards_interval_count 150
_diffrn_standards_number 3
_exptl_absorpt_coefficient_mu 2.550
_exptl_absorpt_correction_T_max 0.8030
_exptl_absorpt_correction_T_min 0.4140
_exptl_absorpt_correction_type psi-scan
_exptl_absorpt_process_details '(North <i>et al.</i>, 1968)'
_exptl_crystal_colour colourless
_exptl_crystal_density_diffrn 1.868
_exptl_crystal_density_method 'not measured'
_exptl_crystal_description needle
_exptl_crystal_F_000 1236
_exptl_crystal_size_max 0.42
_exptl_crystal_size_mid 0.17
_exptl_crystal_size_min 0.09
_refine_diff_density_max 0.565
_refine_diff_density_min -0.409
_refine_ls_extinction_coef 0.0037(3)
_refine_ls_extinction_expression Fc^*^=kFc[1+0.001xFc^2^\l^3^/sin(2\q)]^-1/4^
_refine_ls_extinction_method SHELXL97
_refine_ls_goodness_of_fit_ref 1.033
_refine_ls_hydrogen_treatment constr
_refine_ls_matrix_type full
_refine_ls_number_parameters 84
_refine_ls_number_reflns 1658
_refine_ls_number_restraints 0
_refine_ls_restrained_S_all 1.033
_refine_ls_R_factor_all 0.0386
_refine_ls_R_factor_gt 0.0323
_refine_ls_shift/su_max 0.001
_refine_ls_shift/su_mean 0.000
_refine_ls_structure_factor_coef Fsqd
_refine_ls_weighting_details 'calc w=1/[\s^2^(Fo^2^)+(0.0496P)^2^+0.578P] where P=(Fo^2^+2Fc^2^)/3'
_refine_ls_weighting_scheme calc
_refine_ls_wR_factor_gt 0.0954
_refine_ls_wR_factor_ref 0.0990
_reflns_number_gt 1361
_reflns_number_total 1658
_reflns_threshold_expression I>2\s(I)
_cod_data_source_file ta1492.cif
_cod_data_source_block I
_cod_depositor_comments
;
The following automatic conversions were performed:
'_symmetry_cell_setting' value 'Trigonal' changed to 'trigonal' according
to '/home/saulius/struct/CIF-dictionaries/cif_core.dic' dictionary named
'cif_core.dic' version 2.4.1 from 2010-06-29.

Automatic conversion script
Id: cif_fix_enum 1527 2010-12-29 10:47:43Z saulius 

The following automatic conversions were performed:

'_symmetry_cell_setting' value 'Trigonal' changed to 'trigonal'
according to /home/saulius/struct/CIF-dictionaries/cif_core.dic
dictionary named 'cif_core.dic' version 2.4.1 from 2010-06-29.

Automatic conversion script
Id: cif_fix_values 1715 2011-07-08 13:25:40Z adriana 
;
_cod_original_cell_volume 2163.0(6)
_cod_database_code 2014946

loop_
_symmetry_equiv_pos_as_xyz
'x, y, z'
'-y, x-y, z'
'-x+y, -x, z'
'y, x, -z+1/2'
'x-y, -y, -z+1/2'
'-x, -x+y, -z+1/2'
'-x, -y, -z'
'y, -x+y, -z'
'x-y, x, -z'
'-y, -x, z-1/2'
'-x+y, y, z-1/2'
'x, x-y, z-1/2'

loop_
_atom_site_label
_atom_site_fract_x
_atom_site_fract_y
_atom_site_fract_z
_atom_site_U_iso_or_equiv
_atom_site_adp_type
_atom_site_calc_flag
_atom_site_refinement_flags
_atom_site_occupancy
_atom_site_disorder_assembly
_atom_site_disorder_group
_atom_site_type_symbol
Mo 0.336864(12) 0.0000 0.2500 0.02717(15) Uani d S 1 . . Mo
Zn 0.334045(15) 0.334045(15) 0.2500 0.02814(17) Uani d S 1 . . Zn
O1 0.31279(16) 0.07523(13) 0.34805(17) 0.0799(6) Uani d . 1 . . O
O2 0.43416(11) 0.06868(14) 0.14315(16) 0.0702(6) Uani d . 1 . . O
N1 0.41471(13) 0.28664(13) 0.37294(17) 0.0371(4) Uani d . 1 . . N
H1A 0.4164 0.3056 0.4590 0.045 Uiso calc R 1 . . H
H1B 0.3858 0.2213 0.3713 0.045 Uiso calc R 1 . . H
N2 0.46062(12) 0.37720(13) 0.12070(17) 0.0402(4) Uani d . 1 . . N
H2A 0.4417 0.3611 0.0344 0.048 Uiso calc R 1 . . H
H2B 0.5007 0.4420 0.1252 0.048 Uiso calc R 1 . . H
N3 0.25697(12) 0.19519(12) 0.13877(18) 0.0398(4) Uani d . 1 . . N
H3A 0.2637 0.2067 0.0493 0.048 Uiso calc R 1 . . H
H3B 0.2827 0.1576 0.1597 0.048 Uiso calc R 1 . . H
C1 0.51343(16) 0.32962(17) 0.3195(2) 0.0468(5) Uani d . 1 . . C
H1C 0.5439 0.2938 0.3525 0.056 Uiso calc R 1 . . H
H1D 0.5517 0.3964 0.3500 0.056 Uiso calc R 1 . . H
C2 0.51038(16) 0.32677(16) 0.1679(2) 0.0449(5) Uani d . 1 . . C
H2C 0.5760 0.3580 0.1320 0.054 Uiso calc R 1 . . H
H2D 0.4762 0.2598 0.1369 0.054 Uiso calc R 1 . . H
C3 0.15401(16) 0.14513(16) 0.1749(2) 0.0495(6) Uani d . 1 . . C
H3C 0.1237 0.0771 0.1497 0.059 Uiso calc R 1 . . H
H3D 0.1213 0.1740 0.1270 0.059 Uiso calc R 1 . . H

loop_
_atom_site_aniso_label
_atom_site_aniso_U_11
_atom_site_aniso_U_22
_atom_site_aniso_U_33
_atom_site_aniso_U_12
_atom_site_aniso_U_13
_atom_site_aniso_U_23
Mo 0.02956(18) 0.02852(19) 0.0231(2) 0.01426(10) 0.00038(3) 0.00076(7)
Zn 0.0282(2) 0.0282(2) 0.0262(3) 0.01275(14) -0.00018(5) 0.00018(5)
O1 0.1329(18) 0.0629(11) 0.0655(11) 0.0652(12) 0.0300(11) 0.0026(9)
O2 0.0442(9) 0.1009(14) 0.0514(10) 0.0258(9) 0.0109(7) 0.0288(9)
N1 0.0453(10) 0.0383(9) 0.0313(9) 0.0235(8) -0.0039(7) -0.0002(7)
N2 0.0348(9) 0.0458(10) 0.0351(9) 0.0164(8) 0.0028(7) 0.0046(7)
N3 0.0451(10) 0.0344(9) 0.0362(9) 0.0172(8) -0.0019(7) -0.0042(7)
C1 0.0427(12) 0.0547(14) 0.0497(14) 0.0294(11) -0.0083(10) -0.0006(10)
C2 0.0394(11) 0.0488(12) 0.0497(13) 0.0244(10) 0.0073(9) -0.0027(10)
C3 0.0407(12) 0.0405(12) 0.0486(13) 0.0062(9) -0.0063(10) -0.0073(10)

loop_
_atom_type_symbol
_atom_type_description
_atom_type_scat_dispersion_real
_atom_type_scat_dispersion_imag
_atom_type_scat_source
C C 0.0033 0.0016 'International Tables Vol C Tables 4.2.6.8 and 6.1.1.4'
H H 0.0000 0.0000 'International Tables Vol C Tables 4.2.6.8 and 6.1.1.4'
N N 0.0061 0.0033 'International Tables Vol C Tables 4.2.6.8 and 6.1.1.4'
O O 0.0106 0.0060 'International Tables Vol C Tables 4.2.6.8 and 6.1.1.4'
Zn Zn 0.2839 1.4301 'International Tables Vol C Tables 4.2.6.8 and 6.1.1.4'
Mo Mo -1.6832 0.6857 'International Tables Vol C Tables 4.2.6.8 and 6.1.1.4'

loop_
_geom_angle_atom_site_label_1
_geom_angle_atom_site_label_2
_geom_angle_atom_site_label_3
_geom_angle_site_symmetry_1
_geom_angle_site_symmetry_3
_geom_angle
_geom_angle_publ_flag
O1 Mo O1 6 . 110.76(15) yes
O1 Mo O2 6 . 108.08(9) ?
O1 Mo O2 . . 110.14(9) yes
O1 Mo O2 6 6 110.14(9) ?
O1 Mo O2 . 6 108.08(9) yes
O2 Mo O2 . 6 109.65(11) yes
N1 Zn N1 . 4 165.94(10) yes
N1 Zn N2 . 4 91.27(7) yes
N1 Zn N2 4 4 80.02(8) ?
N1 Zn N2 . . 80.02(8) yes
N1 Zn N2 4 . 91.27(7) ?
N2 Zn N2 4 . 103.83(10) yes
N1 Zn N3 . . 93.59(7) yes
N1 Zn N3 4 . 97.33(7) ?
N2 Zn N3 4 . 166.81(7) ?
N2 Zn N3 . . 89.10(6) yes
N1 Zn N3 . 4 97.33(7) yes
N1 Zn N3 4 4 93.59(7) ?
N2 Zn N3 4 4 89.10(6) ?
N2 Zn N3 . 4 166.81(7) yes
N3 Zn N3 . 4 78.12(9) yes
C1 N1 Zn . . 108.55(12) ?
C1 N1 H1A . . 110.0 ?
Zn N1 H1A . . 110.0 ?
C1 N1 H1B . . 110.0 ?
Zn N1 H1B . . 110.0 ?
H1A N1 H1B . . 108.4 ?
C2 N2 Zn . . 107.87(12) ?
C2 N2 H2A . . 110.1 ?
Zn N2 H2A . . 110.1 ?
C2 N2 H2B . . 110.1 ?
Zn N2 H2B . . 110.1 ?
H2A N2 H2B . . 108.4 ?
C3 N3 Zn . . 109.39(13) ?
C3 N3 H3A . . 109.8 ?
Zn N3 H3A . . 109.8 ?
C3 N3 H3B . . 109.8 ?
Zn N3 H3B . . 109.8 ?
H3A N3 H3B . . 108.2 ?
N1 C1 C2 . . 109.71(16) ?
N1 C1 H1C . . 109.7 ?
C2 C1 H1C . . 109.7 ?
N1 C1 H1D . . 109.7 ?
C2 C1 H1D . . 109.7 ?
H1C C1 H1D . . 108.2 ?
N2 C2 C1 . . 108.81(16) ?
N2 C2 H2C . . 109.9 ?
C1 C2 H2C . . 109.9 ?
N2 C2 H2D . . 109.9 ?
C1 C2 H2D . . 109.9 ?
H2C C2 H2D . . 108.3 ?
N3 C3 C3 . 4 108.81(15) ?
N3 C3 H3C . . 109.9 ?
C3 C3 H3C 4 . 109.9 ?
N3 C3 H3D . . 109.9 ?
C3 C3 H3D 4 . 109.9 ?
H3C C3 H3D . . 108.3 ?

loop_
_geom_bond_atom_site_label_1
_geom_bond_atom_site_label_2
_geom_bond_site_symmetry_2
_geom_bond_distance
_geom_bond_publ_flag
Mo O1 6 1.7243(15) ?
Mo O1 . 1.7243(15) yes
Mo O2 . 1.7354(15) yes
Mo O2 6 1.7354(15) ?
Zn N1 . 2.1573(16) yes
Zn N1 4 2.1573(16) ?
Zn N2 4 2.1845(16) ?
Zn N2 . 2.1845(16) yes
Zn N3 . 2.2079(16) yes
Zn N3 4 2.2079(16) ?
N1 C1 . 1.461(3) ?
N1 H1A . 0.9000 ?
N1 H1B . 0.9000 ?
N2 C2 . 1.455(3) ?
N2 H2A . 0.9000 ?
N2 H2B . 0.9000 ?
N3 C3 . 1.461(3) ?
N3 H3A . 0.9000 ?
N3 H3B . 0.9000 ?
C1 C2 . 1.503(3) ?
C1 H1C . 0.9700 ?
C1 H1D . 0.9700 ?
C2 H2C . 0.9700 ?
C2 H2D . 0.9700 ?
C3 C3 4 1.508(4) ?
C3 H3C . 0.9700 ?
C3 H3D . 0.9700 ?

loop_
_geom_hbond_atom_site_label_D
_geom_hbond_atom_site_label_H
_geom_hbond_atom_site_label_A
_geom_hbond_site_symmetry_A
_geom_hbond_distance_DH
_geom_hbond_distance_HA
_geom_hbond_distance_DA
_geom_hbond_angle_DHA
N1 H1A O2 11_556 0.90 2.01 2.905(2) 172.3
N1 H1B O1 . 0.90 2.02 2.918(3) 173.4
N2 H2B O2 3_665 0.90 2.06 2.894(2) 154.0
N3 H3A O1 11 0.90 2.11 2.989(2) 166.2
N3 H3B O1 . 0.90 2.46 3.225(3) 143.2

loop_
_geom_torsion_atom_site_label_1
_geom_torsion_atom_site_label_2
_geom_torsion_atom_site_label_3
_geom_torsion_atom_site_label_4
_geom_torsion_site_symmetry_1
_geom_torsion_site_symmetry_4
_geom_torsion
N1 Zn N1 C1 4 . -39.00(13)
N2 Zn N1 C1 4 . -90.35(15)
N2 Zn N1 C1 . . 13.46(13)
N3 Zn N1 C1 . . 101.91(14)
N3 Zn N1 C1 4 . -179.61(14)
N1 Zn N2 C2 . . 16.07(12)
N1 Zn N2 C2 4 . -175.04(14)
N2 Zn N2 C2 4 . 104.92(14)
N3 Zn N2 C2 . . -77.73(14)
N3 Zn N2 C2 4 . -63.4(3)
N1 Zn N3 C3 . . 111.78(15)
N1 Zn N3 C3 4 . -77.10(15)
N2 Zn N3 C3 4 . 0.4(3)
N2 Zn N3 C3 . . -168.27(14)
N3 Zn N3 C3 4 . 15.04(11)
Zn N1 C1 C2 . . -40.7(2)
Zn N2 C2 C1 . . -42.4(2)
N1 C1 C2 N2 . . 56.9(3)
Zn N3 C3 C3 . 4 -42.2(3)
